data_9015210
loop_
_publ_author_name
'Leclaire a'
'Borel, M.'
'Grandin, A.'
'Raveau, B.'

_publ_section_title
;
 Two Molybdenum Diphosphates with a Tunnel Structure Involving Mo(III):
 K Mo P2 O7 and K.17 Mo P2 O7
 _cod_database_code 1001406
;
_journal_name_full 'Journal of Solid State Chemistry'
_journal_page_first 220
_journal_page_last 226
_journal_paper_doi 10.1016/0022-4596(89)90100-X
_journal_volume 78
_journal_year 1989
_chemical_formula_sum 'K0.5 Mo2 O14 P4'
_space_group_IT_number 88
_symmetry_space_group_name_Hall '-I 4ad'
_symmetry_space_group_name_H-M 'I 41/a :2'
_cell_angle_alpha 90
_cell_angle_beta 90
_cell_angle_gamma 90
_cell_length_a 21.278
_cell_length_b 21.278
_cell_length_c 4.9209
_cell_formula_units_Z 8
_cell_volume 2227.954
_database_code_amcsd 0013635
_exptl_crystal_density_diffrn 3.335
_cod_duplicate_entry 1001406
_cod_original_sg_symbol_H-M 'I 41/a'
_cod_original_formula_sum 'Mo2 K.5 P4 O14'
_cod_database_code 9015210
_amcsd_formula_title 'K0.25 Mo O7 P2'

loop_
_space_group_symop_operation_xyz
x,y,z
1/2+x,1/2+y,1/2+z
3/4+y,1/4-x,1/4-z
1/4+y,3/4-x,3/4-z
3/4-y,1/4+x,1/4+z
1/4-y,3/4+x,3/4+z
1/2+x,y,1/2-z
+x,1/2+y,-z
1/2-x,-y,1/2+z
-x,1/2-y,+z
3/4-y,3/4+x,3/4-z
1/4-y,1/4+x,1/4-z
3/4+y,3/4-x,3/4+z
1/4+y,1/4-x,1/4+z
-x,-y,-z
1/2-x,1/2-y,1/2-z

loop_
_atom_site_label
_atom_site_fract_x
_atom_site_fract_y
_atom_site_fract_z
_atom_site_occupancy
Mo1 0.14319 0.13582 0.44610 1.00000
K1 0.00000 0.25000 -0.29271 0.50000
P1 0.24790 0.14298 -0.06027 1.00000
P2 0.14599 0.29314 0.32871 1.00000
O1 0.07789 0.10227 0.18103 1.00000
O2 0.20690 0.16774 0.71963 1.00000
O3 0.15571 0.04520 0.59595 1.00000
O4 0.13098 0.22445 0.29148 1.00000
O5 0.21145 0.11480 0.17383 1.00000
O6 0.28481 0.20258 0.04863 1.00000
O7 0.07359 0.14914 0.71896 1.00000

loop_
_cod_related_entry_id
_cod_related_entry_database
_cod_related_entry_code
1 AMCSD 0013635
